data_4341803
loop_
_publ_author_name
'Khusnutdinova, Julia R.'
'Rath, Nigam P.'
'Mirica, Liviu M.'

_publ_section_title
;
 The Conformational Flexibility of the Tetradentate Ligand (tBu)N4 is
 Essential for the Stabilization of ((tBu)N4)Pd(III) Complexes.
;
_journal_name_full 'Inorganic chemistry'
_journal_page_first 141126065928000
_journal_paper_doi 10.1021/ic5023054
_journal_year 2014
_chemical_formula_sum 'C23 H35 Cl N4 Pd'
_chemical_formula_weight 509.40
_chemical_name_systematic
; 
 ? 
;
_space_group_IT_number 15
_symmetry_cell_setting monoclinic
_symmetry_space_group_name_Hall '-C 2yc'
_symmetry_space_group_name_H-M 'C 1 2/c 1'
_atom_sites_solution_hydrogens geom
_atom_sites_solution_primary direct
_atom_sites_solution_secondary difmap
_audit_creation_method SHELXL-97
_cell_angle_alpha 90.00
_cell_angle_beta 111.784(2)
_cell_angle_gamma 90.00
_cell_formula_units_Z 4
_cell_length_a 14.8378(8)
_cell_length_b 11.6890(7)
_cell_length_c 14.2078(8)
_cell_measurement_reflns_used 9843
_cell_measurement_temperature 100(2)
_cell_measurement_theta_max 47.25
_cell_measurement_theta_min 2.28
_cell_volume 2288.2(2)
_computing_cell_refinement 'Bruker SAINT'
_computing_data_collection 'Bruker APEX2'
_computing_data_reduction 'Bruker SAINT'
_computing_molecular_graphics 'Bruker SHELXTL'
_computing_publication_material 'Bruker SHELXTL'
_computing_structure_refinement 'SHELXL-97 (Sheldrick, 2008)'
_computing_structure_solution 'SHELXS-97 (Sheldrick, 2008)'
_diffrn_ambient_temperature 100(2)
_diffrn_measured_fraction_theta_full 1.000
_diffrn_measured_fraction_theta_max 0.982
_diffrn_measurement_device_type 'Bruker APEX-II CCD'
_diffrn_measurement_method '\f and \w scans'
_diffrn_radiation_monochromator graphite
_diffrn_radiation_source 'fine-focus sealed tube'
_diffrn_radiation_type MoK\a
_diffrn_radiation_wavelength 0.71073
_diffrn_reflns_av_R_equivalents 0.0352
_diffrn_reflns_av_sigmaI/netI 0.0210
_diffrn_reflns_limit_h_max 30
_diffrn_reflns_limit_h_min -30
_diffrn_reflns_limit_k_max 24
_diffrn_reflns_limit_k_min -24
_diffrn_reflns_limit_l_max 22
_diffrn_reflns_limit_l_min -29
_diffrn_reflns_number 98734
_diffrn_reflns_theta_full 25.00
_diffrn_reflns_theta_max 47.36
_diffrn_reflns_theta_min 2.28
_exptl_absorpt_coefficient_mu 0.944
_exptl_absorpt_correction_T_max 0.8299
_exptl_absorpt_correction_T_min 0.7786
_exptl_absorpt_correction_type multi-scan
_exptl_absorpt_process_details 'sadabs v2008/1'
_exptl_crystal_colour yellow
_exptl_crystal_density_diffrn 1.479
_exptl_crystal_density_meas ?
_exptl_crystal_density_method 'not measured'
_exptl_crystal_description rectangular
_exptl_crystal_F_000 1056
_exptl_crystal_size_max 0.28
_exptl_crystal_size_mid 0.21
_exptl_crystal_size_min 0.20
_refine_diff_density_max 1.346
_refine_diff_density_min -0.901
_refine_diff_density_rms 0.087
_refine_ls_extinction_method none
_refine_ls_goodness_of_fit_ref 1.181
_refine_ls_hydrogen_treatment constr
_refine_ls_matrix_type full
_refine_ls_number_parameters 145
_refine_ls_number_reflns 10451
_refine_ls_number_restraints 0
_refine_ls_restrained_S_all 1.181
_refine_ls_R_factor_all 0.0278
_refine_ls_R_factor_gt 0.0233
_refine_ls_shift/su_max 0.001
_refine_ls_shift/su_mean 0.000
_refine_ls_structure_factor_coef Fsqd
_refine_ls_weighting_details 'calc w=1/[\s^2^(Fo^2^)+(0.0228P)^2^+1.1241P] where P=(Fo^2^+2Fc^2^)/3'
_refine_ls_weighting_scheme calc
_refine_ls_wR_factor_gt 0.0592
_refine_ls_wR_factor_ref 0.0607
_reflns_number_gt 9567
_reflns_number_total 10451
_reflns_threshold_expression >2sigma(I)
_cod_data_source_file ic5023054_si_002.cif
_cod_data_source_block l1410
_cod_depositor_comments
;
The following automatic conversions were performed:

'_symmetry_cell_setting' value 'Monoclinic' changed to 'monoclinic'
according to
/home/saulius/struct/COD-crude-data--automatic-downloads/rss-feeds/ACS/lib/dictionaries/cif_core.dic
dictionary named 'cif_core.dic' version 2.4.2 from 2011-04-26.

Automatic conversion script
Id: cif_fix_values 2935 2014-11-11 08:27:57Z andrius 

The following automatic conversions were performed:

'_exptl_crystal_density_meas' value 'no' was changed to '?' - the
value is perceived as not measured.

Automatic conversion script
Id: cif_fix_values 3008 2015-01-20 13:52:24Z robertas 
;
_cod_original_sg_symbol_H-M C2/c
_cod_database_code 4341803

loop_
_symmetry_equiv_pos_as_xyz
'x, y, z'
'x, -y, z+1/2'
'x+1/2, y+1/2, z'
'x+1/2, -y+1/2, z+1/2'
'-x, -y, -z'
'-x, y, -z-1/2'
'-x+1/2, -y+1/2, -z'
'-x+1/2, y+1/2, -z-1/2'

loop_
_atom_site_label
_atom_site_type_symbol
_atom_site_fract_x
_atom_site_fract_y
_atom_site_fract_z
_atom_site_U_iso_or_equiv
_atom_site_adp_type
_atom_site_occupancy
_atom_site_symmetry_multiplicity
_atom_site_calc_flag
_atom_site_refinement_flags
_atom_site_disorder_assembly
_atom_site_disorder_group
Pd1 Pd 0.5000 0.146819(6) 0.2500 0.01082(2) Uani 1 2 d S . .
N1 N 0.45245(4) 0.00520(5) 0.31207(4) 0.01321(8) Uani 1 1 d . A .
N2 N 0.30181(4) -0.03449(5) 0.06932(4) 0.01395(8) Uani 1 1 d . . .
Cl1 Cl 0.56224(6) 0.28929(5) 0.18127(6) 0.01729(9) Uani 0.50 1 d P A 1
C1 C 0.4415(3) 0.26163(17) 0.3210(3) 0.0165(4) Uani 0.50 1 d P A 2
H1A H 0.4864 0.2726 0.3912 0.025 Uiso 0.50 1 calc PR A 2
H1B H 0.3796 0.2321 0.3207 0.025 Uiso 0.50 1 calc PR A 2
H1C H 0.4306 0.3350 0.2851 0.025 Uiso 0.50 1 calc PR A 2
C2 C 0.52006(5) -0.05007(6) 0.39004(5) 0.01461(9) Uani 1 1 d . . .
C3 C 0.50475(6) -0.16058(7) 0.41637(7) 0.02083(13) Uani 1 1 d . A .
H3 H 0.5528 -0.1980 0.4717 0.025 Uiso 1 1 calc R . .
C4 C 0.41868(7) -0.21588(7) 0.36115(7) 0.02334(14) Uani 1 1 d . . .
H4 H 0.4067 -0.2912 0.3788 0.028 Uiso 1 1 calc R A .
C5 C 0.35039(6) -0.15984(7) 0.27986(6) 0.01939(12) Uani 1 1 d . A .
H5 H 0.2911 -0.1964 0.2408 0.023 Uiso 1 1 calc R . .
C6 C 0.36981(5) -0.04931(6) 0.25620(5) 0.01430(9) Uani 1 1 d . . .
C7 C 0.61353(5) 0.01165(6) 0.44886(5) 0.01538(10) Uani 1 1 d . . .
H7A H 0.6060 0.0936 0.4300 0.018 Uiso 1 1 calc R . .
H7B H 0.6258 0.0062 0.5221 0.018 Uiso 1 1 calc R . .
C8 C 0.29851(5) 0.01098(6) 0.16492(5) 0.01545(10) Uani 1 1 d . A .
H8A H 0.2321 0.0016 0.1647 0.019 Uiso 1 1 calc R . .
H8B H 0.3136 0.0938 0.1696 0.019 Uiso 1 1 calc R . .
C9 C 0.20980(5) -0.01629(6) -0.02107(5) 0.01576(10) Uani 1 1 d . . .
C10 C 0.21266(6) -0.09512(8) -0.10635(6) 0.02292(14) Uani 1 1 d . . .
H10A H 0.2683 -0.0748 -0.1244 0.034 Uiso 1 1 calc R . .
H10B H 0.1526 -0.0861 -0.1658 0.034 Uiso 1 1 calc R . .
H10C H 0.2189 -0.1748 -0.0833 0.034 Uiso 1 1 calc R . .
C11 C 0.12233(6) -0.05394(8) 0.00369(7) 0.02259(14) Uani 1 1 d . . .
H11A H 0.1362 -0.1279 0.0386 0.034 Uiso 1 1 calc R . .
H11B H 0.0653 -0.0612 -0.0592 0.034 Uiso 1 1 calc R . .
H11C H 0.1094 0.0032 0.0476 0.034 Uiso 1 1 calc R . .
C12 C 0.19559(6) 0.10845(8) -0.05601(7) 0.02249(13) Uani 1 1 d . . .
H12A H 0.2002 0.1579 0.0013 0.034 Uiso 1 1 calc R . .
H12B H 0.1315 0.1175 -0.1099 0.034 Uiso 1 1 calc R . .
H12C H 0.2460 0.1299 -0.0819 0.034 Uiso 1 1 calc R . .

loop_
_atom_site_aniso_label
_atom_site_aniso_U_11
_atom_site_aniso_U_22
_atom_site_aniso_U_33
_atom_site_aniso_U_23
_atom_site_aniso_U_13
_atom_site_aniso_U_12
Pd1 0.01076(2) 0.01235(2) 0.00974(2) 0.000 0.00424(2) 0.000
N1 0.01330(18) 0.0152(2) 0.01246(18) 0.00056(15) 0.00637(15) 0.00121(15)
N2 0.01280(18) 0.0174(2) 0.01255(18) -0.00179(16) 0.00572(15) -0.00307(16)
Cl1 0.01948(15) 0.0171(2) 0.01575(16) 0.0023(2) 0.00713(12) -0.0043(2)
C1 0.0249(8) 0.0095(7) 0.0145(6) 0.0009(7) 0.0066(5) 0.0035(7)
C2 0.0145(2) 0.0174(2) 0.0144(2) 0.00318(18) 0.00823(18) 0.00323(18)
C3 0.0209(3) 0.0203(3) 0.0240(3) 0.0079(2) 0.0115(3) 0.0035(2)
C4 0.0265(3) 0.0189(3) 0.0293(4) 0.0060(3) 0.0158(3) -0.0011(2)
C5 0.0220(3) 0.0190(3) 0.0210(3) -0.0005(2) 0.0125(2) -0.0042(2)
C6 0.0148(2) 0.0171(2) 0.0135(2) -0.00059(18) 0.00808(18) -0.00099(18)
C7 0.0139(2) 0.0198(3) 0.0130(2) 0.00106(19) 0.00566(18) 0.00396(19)
C8 0.0141(2) 0.0192(3) 0.0139(2) -0.00186(19) 0.00616(18) -0.00066(19)
C9 0.0137(2) 0.0186(3) 0.0144(2) -0.00148(19) 0.00461(18) -0.00387(19)
C10 0.0216(3) 0.0292(4) 0.0170(3) -0.0078(3) 0.0061(2) -0.0058(3)
C11 0.0158(3) 0.0306(4) 0.0218(3) -0.0035(3) 0.0074(2) -0.0087(3)
C12 0.0204(3) 0.0221(3) 0.0235(3) 0.0045(3) 0.0064(3) 0.0002(2)

loop_
_atom_type_symbol
_atom_type_description
_atom_type_scat_dispersion_real
_atom_type_scat_dispersion_imag
_atom_type_scat_source
C C 0.0033 0.0016 'International Tables Vol C Tables 4.2.6.8 and 6.1.1.4'
H H 0.0000 0.0000 'International Tables Vol C Tables 4.2.6.8 and 6.1.1.4'
N N 0.0061 0.0033 'International Tables Vol C Tables 4.2.6.8 and 6.1.1.4'
Cl Cl 0.1484 0.1585 'International Tables Vol C Tables 4.2.6.8 and 6.1.1.4'
Pd Pd -0.9988 1.0072 'International Tables Vol C Tables 4.2.6.8 and 6.1.1.4'

loop_
_geom_angle_atom_site_label_1
_geom_angle_atom_site_label_2
_geom_angle_atom_site_label_3
_geom_angle
_geom_angle_site_symmetry_1
_geom_angle_site_symmetry_3
C1 Pd1 C1 98.45(16) 6_656 .
C1 Pd1 N1 92.26(8) 6_656 6_656
C1 Pd1 N1 169.26(8) . 6_656
C1 Pd1 N1 169.26(8) 6_656 .
C1 Pd1 N1 92.26(8) . .
N1 Pd1 N1 77.05(3) 6_656 .
C1 Pd1 Cl1 6.00(9) 6_656 .
C1 Pd1 Cl1 92.58(7) . .
N1 Pd1 Cl1 98.14(2) 6_656 .
N1 Pd1 Cl1 174.71(2) . .
C1 Pd1 Cl1 92.58(7) 6_656 6_656
C1 Pd1 Cl1 6.00(9) . 6_656
N1 Pd1 Cl1 174.71(2) 6_656 6_656
N1 Pd1 Cl1 98.14(2) . 6_656
Cl1 Pd1 Cl1 86.75(4) . 6_656
C6 N1 C2 119.54(6) . .
C6 N1 Pd1 119.70(5) . .
C2 N1 Pd1 117.05(5) . .
C7 N2 C8 110.53(5) 6_656 .
C7 N2 C9 111.18(5) 6_656 .
C8 N2 C9 113.93(5) . .
Pd1 C1 H1A 109.5 . .
Pd1 C1 H1B 109.5 . .
H1A C1 H1B 109.5 . .
Pd1 C1 H1C 109.5 . .
H1A C1 H1C 109.5 . .
H1B C1 H1C 109.5 . .
N1 C2 C3 121.36(7) . .
N1 C2 C7 118.36(6) . .
C3 C2 C7 120.28(7) . .
C4 C3 C2 119.38(8) . .
C4 C3 H3 120.3 . .
C2 C3 H3 120.3 . .
C3 C4 C5 119.11(7) . .
C3 C4 H4 120.4 . .
C5 C4 H4 120.4 . .
C4 C5 C6 119.14(8) . .
C4 C5 H5 120.4 . .
C6 C5 H5 120.4 . .
N1 C6 C5 121.41(7) . .
N1 C6 C8 118.65(6) . .
C5 C6 C8 119.92(7) . .
N2 C7 C2 113.27(6) 6_656 .
N2 C7 H7A 108.9 6_656 .
C2 C7 H7A 108.9 . .
N2 C7 H7B 108.9 6_656 .
C2 C7 H7B 108.9 . .
H7A C7 H7B 107.7 . .
N2 C8 C6 111.73(6) . .
N2 C8 H8A 109.3 . .
C6 C8 H8A 109.3 . .
N2 C8 H8B 109.3 . .
C6 C8 H8B 109.3 . .
H8A C8 H8B 107.9 . .
N2 C9 C12 112.61(6) . .
N2 C9 C11 110.00(6) . .
C12 C9 C11 108.81(7) . .
N2 C9 C10 107.88(6) . .
C12 C9 C10 110.91(7) . .
C11 C9 C10 106.44(6) . .
C9 C10 H10A 109.5 . .
C9 C10 H10B 109.5 . .
H10A C10 H10B 109.5 . .
C9 C10 H10C 109.5 . .
H10A C10 H10C 109.5 . .
H10B C10 H10C 109.5 . .
C9 C11 H11A 109.5 . .
C9 C11 H11B 109.5 . .
H11A C11 H11B 109.5 . .
C9 C11 H11C 109.5 . .
H11A C11 H11C 109.5 . .
H11B C11 H11C 109.5 . .
C9 C12 H12A 109.5 . .
C9 C12 H12B 109.5 . .
H12A C12 H12B 109.5 . .
C9 C12 H12C 109.5 . .
H12A C12 H12C 109.5 . .
H12B C12 H12C 109.5 . .

loop_
_geom_bond_atom_site_label_1
_geom_bond_atom_site_label_2
_geom_bond_distance
_geom_bond_site_symmetry_2
Pd1 C1 2.055(3) 6_656
Pd1 C1 2.055(3) .
Pd1 N1 2.1160(6) 6_656
Pd1 N1 2.1160(6) .
Pd1 Cl1 2.2911(6) .
Pd1 Cl1 2.2911(6) 6_656
N1 C6 1.3480(9) .
N1 C2 1.3513(9) .
N2 C7 1.4753(9) 6_656
N2 C8 1.4762(9) .
N2 C9 1.5024(9) .
C1 H1A 0.9800 .
C1 H1B 0.9800 .
C1 H1C 0.9800 .
C2 C3 1.3868(11) .
C2 C7 1.5107(10) .
C3 C4 1.3858(13) .
C3 H3 0.9500 .
C4 C5 1.3861(13) .
C4 H4 0.9500 .
C5 C6 1.3919(10) .
C5 H5 0.9500 .
C6 C8 1.5098(10) .
C7 N2 1.4752(9) 6_656
C7 H7A 0.9900 .
C7 H7B 0.9900 .
C8 H8A 0.9900 .
C8 H8B 0.9900 .
C9 C12 1.5295(12) .
C9 C11 1.5299(10) .
C9 C10 1.5354(11) .
C10 H10A 0.9800 .
C10 H10B 0.9800 .
C10 H10C 0.9800 .
C11 H11A 0.9800 .
C11 H11B 0.9800 .
C11 H11C 0.9800 .
C12 H12A 0.9800 .
C12 H12B 0.9800 .
C12 H12C 0.9800 .

loop_
_geom_torsion_atom_site_label_1
_geom_torsion_atom_site_label_2
_geom_torsion_atom_site_label_3
_geom_torsion_atom_site_label_4
_geom_torsion
_geom_torsion_site_symmetry_1
_geom_torsion_site_symmetry_4
C1 Pd1 N1 C6 -86.6(5) 6_656 .
C1 Pd1 N1 C6 98.00(11) . .
N1 Pd1 N1 C6 -80.96(5) 6_656 .
Cl1 Pd1 N1 C6 -105.7(3) . .
Cl1 Pd1 N1 C6 96.81(5) 6_656 .
C1 Pd1 N1 C2 71.7(5) 6_656 .
C1 Pd1 N1 C2 -103.78(11) . .
N1 Pd1 N1 C2 77.27(5) 6_656 .
Cl1 Pd1 N1 C2 52.5(3) . .
Cl1 Pd1 N1 C2 -104.97(5) 6_656 .
C6 N1 C2 C3 -2.44(10) . .
Pd1 N1 C2 C3 -160.70(6) . .
C6 N1 C2 C7 177.77(6) . .
Pd1 N1 C2 C7 19.50(8) . .
N1 C2 C3 C4 0.49(12) . .
C7 C2 C3 C4 -179.71(7) . .
C2 C3 C4 C5 0.90(13) . .
C3 C4 C5 C6 -0.36(12) . .
C2 N1 C6 C5 3.00(10) . .
Pd1 N1 C6 C5 160.68(5) . .
C2 N1 C6 C8 -175.67(6) . .
Pd1 N1 C6 C8 -17.99(8) . .
C4 C5 C6 N1 -1.60(11) . .
C4 C5 C6 C8 177.05(7) . .
N1 C2 C7 N2 -109.12(7) . 6_656
C3 C2 C7 N2 71.08(8) . 6_656
C7 N2 C8 C6 -78.09(7) 6_656 .
C9 N2 C8 C6 155.89(6) . .
N1 C6 C8 N2 104.27(7) . .
C5 C6 C8 N2 -74.42(8) . .
C7 N2 C9 C12 -52.80(8) 6_656 .
C8 N2 C9 C12 72.89(8) . .
C7 N2 C9 C11 -174.34(6) 6_656 .
C8 N2 C9 C11 -48.66(8) . .
C7 N2 C9 C10 69.93(7) 6_656 .
C8 N2 C9 C10 -164.38(6) . .
